data_4068975
loop_
_publ_author_name
'Adhikari, Debashis'
'Pink, Maren'
'Mindiola, Daniel J.'

_publ_section_title
;
 Mild Protocol for the Synthesis of Stable Nickel Complexes Having Primary
 and Secondary Silyl Ligands
;
_journal_issue 7
_journal_name_full Organometallics
_journal_page_first 2072
_journal_paper_doi 10.1021/om801187b
_journal_volume 28
_journal_year 2009
_chemical_formula_moiety 'C32 H47 N Ni P2 Si, 0.5 C4 H10 O'
_chemical_formula_sum 'C34 H52 N Ni O0.5 P2 Si'
_chemical_formula_weight 631.51
_chemical_name_systematic
; 
 ? 
;
_space_group_IT_number 2
_symmetry_cell_setting triclinic
_symmetry_space_group_name_Hall '-P 1'
_symmetry_space_group_name_H-M 'P -1'
_atom_sites_solution_hydrogens geom
_atom_sites_solution_primary direct
_atom_sites_solution_secondary difmap
_audit_creation_method SHELXL-97
_cell_angle_alpha 84.918(1)
_cell_angle_beta 77.723(1)
_cell_angle_gamma 83.292(1)
_cell_formula_units_Z 2
_cell_length_a 10.0074(7)
_cell_length_b 10.0249(7)
_cell_length_c 17.2061(12)
_cell_measurement_reflns_used 9965
_cell_measurement_temperature 150(2)
_cell_measurement_theta_max 22.5
_cell_measurement_theta_min 2.2
_cell_volume 1671.5(2)
_computing_cell_refinement 'APEX II v.2.2 (Bruker, 2007)'
_computing_data_collection 'APEX II v.2.2 (Bruker, 2007)'
_computing_data_reduction 'APEX II v.2.2 (Bruker, 2007)'
_computing_molecular_graphics 'SHELXTL (Bruker, 2008)'
_computing_publication_material 'SHELXTL (Bruker, 2008)'
_computing_structure_refinement 'SHELXL-97 (Sheldrick, 2008)'
_computing_structure_solution 'SIR-2004 (Burla et al., 2005)'
_diffrn_ambient_temperature 150(2)
_diffrn_detector 'CCD area detector'
_diffrn_detector_area_resol_mean 83.33
_diffrn_detector_type 'Bruker APEXII'
_diffrn_measured_fraction_theta_full 0.997
_diffrn_measured_fraction_theta_max 0.997
_diffrn_measurement_details '0.30 degree frames measured for 40 seconds each'
_diffrn_measurement_device 'APEX Kappa Duo'
_diffrn_measurement_device_type Kappa
_diffrn_measurement_method 'omega and phi scans'
_diffrn_radiation_monochromator graphite
_diffrn_radiation_source 'fine-focus sealed tube'
_diffrn_radiation_type MoK\a
_diffrn_radiation_wavelength 0.71073
_diffrn_reflns_av_R_equivalents 0.0251
_diffrn_reflns_av_sigmaI/netI 0.0246
_diffrn_reflns_limit_h_max 12
_diffrn_reflns_limit_h_min -12
_diffrn_reflns_limit_k_max 13
_diffrn_reflns_limit_k_min -13
_diffrn_reflns_limit_l_max 21
_diffrn_reflns_limit_l_min -22
_diffrn_reflns_number 24624
_diffrn_reflns_theta_full 27.53
_diffrn_reflns_theta_max 27.53
_diffrn_reflns_theta_min 2.05
_exptl_absorpt_coefficient_mu 0.737
_exptl_absorpt_correction_T_max 0.9233
_exptl_absorpt_correction_T_min 0.8606
_exptl_absorpt_correction_type multi-scan
_exptl_absorpt_process_details 'SADABS, R. Blessing; 1995'
_exptl_crystal_colour orange
_exptl_crystal_density_diffrn 1.255
_exptl_crystal_density_method 'not measured'
_exptl_crystal_description rod
_exptl_crystal_F_000 678
_exptl_crystal_size_max 0.21
_exptl_crystal_size_mid 0.13
_exptl_crystal_size_min 0.11
_refine_diff_density_max 0.698
_refine_diff_density_min -0.729
_refine_diff_density_rms 0.055
_refine_ls_extinction_method none
_refine_ls_goodness_of_fit_ref 1.050
_refine_ls_hydrogen_treatment mixed
_refine_ls_matrix_type full
_refine_ls_number_parameters 387
_refine_ls_number_reflns 7674
_refine_ls_number_restraints 34
_refine_ls_restrained_S_all 1.053
_refine_ls_R_factor_all 0.0349
_refine_ls_R_factor_gt 0.0312
_refine_ls_shift/su_max 0.002
_refine_ls_shift/su_mean 0.000
_refine_ls_structure_factor_coef Fsqd
_refine_ls_weighting_details 'calc w=1/[\s^2^(Fo^2^)+(0.0439P)^2^+0.7850P] where P=(Fo^2^+2Fc^2^)/3'
_refine_ls_weighting_scheme calc
_refine_ls_wR_factor_gt 0.0824
_refine_ls_wR_factor_ref 0.0846
_reflns_number_gt 6947
_reflns_number_total 7674
_reflns_threshold_expression >2sigma(I)
_cod_data_source_file om801187b_si_001.cif
_cod_data_source_block 08089
_cod_depositor_comments
;
The following automatic conversions were performed:

'_exptl_absorpt_correction_type' value 'multi-scans' was replaced
with the value 'multi-scan' as specified in the replacement file
'src/cod-tools/trunk/data/replacement-values/replacement_values.lst'.

Automatic conversion script
Id: cif_fix_values 5376 2017-05-30 11:51:03Z andrius 
;
_cod_original_sg_symbol_H-M P-1
_cod_original_formula_sum 'C34 H52 N Ni O0.50 P2 Si'
_cod_database_code 4068975

loop_
_symmetry_equiv_pos_as_xyz
'x, y, z'
'-x, -y, -z'

loop_
_atom_site_label
_atom_site_type_symbol
_atom_site_fract_x
_atom_site_fract_y
_atom_site_fract_z
_atom_site_U_iso_or_equiv
_atom_site_adp_type
_atom_site_occupancy
_atom_site_symmetry_multiplicity
_atom_site_calc_flag
_atom_site_refinement_flags
_atom_site_disorder_assembly
_atom_site_disorder_group
Ni1 Ni 0.187110(18) 0.364206(18) 0.719594(11) 0.01685(6) Uani 1 1 d . . .
P1 P 0.31716(4) 0.47938(4) 0.76882(2) 0.01741(9) Uani 1 1 d . . .
P2 P 0.09725(4) 0.22953(4) 0.65706(2) 0.01799(9) Uani 1 1 d . . .
Si1 Si 0.05513(5) 0.54817(4) 0.68829(3) 0.02409(10) Uani 1 1 d . . .
H1SI H 0.132(2) 0.660(2) 0.6560(14) 0.047(6) Uiso 1 1 d . . .
H2SI H -0.012(2) 0.537(2) 0.6260(14) 0.046(6) Uiso 1 1 d . . .
N1 N 0.31600(13) 0.21109(12) 0.73824(8) 0.0186(2) Uani 1 1 d . . .
C1 C 0.26974(16) 0.60878(16) 0.84253(10) 0.0235(3) Uani 1 1 d . . .
H1A H 0.3546 0.6189 0.8626 0.028 Uiso 1 1 calc R . .
C2 C 0.22157(19) 0.74817(17) 0.80819(12) 0.0325(4) Uani 1 1 d . . .
H2A H 0.2065 0.8130 0.8494 0.049 Uiso 1 1 calc R . .
H2B H 0.1355 0.7438 0.7904 0.049 Uiso 1 1 calc R . .
H2C H 0.2919 0.7768 0.7629 0.049 Uiso 1 1 calc R . .
C3 C 0.16441(18) 0.5602(2) 0.91397(10) 0.0320(4) Uani 1 1 d . . .
H3A H 0.1476 0.6252 0.9551 0.048 Uiso 1 1 calc R . .
H3B H 0.1996 0.4725 0.9355 0.048 Uiso 1 1 calc R . .
H3C H 0.0783 0.5517 0.8972 0.048 Uiso 1 1 calc R . .
C4 C 0.44571(16) 0.55164(16) 0.68739(10) 0.0226(3) Uani 1 1 d . . .
H4A H 0.3983 0.6322 0.6623 0.027 Uiso 1 1 calc R . .
C5 C 0.56549(18) 0.59848(19) 0.71613(11) 0.0314(4) Uani 1 1 d . . .
H5A H 0.6306 0.6344 0.6704 0.047 Uiso 1 1 calc R . .
H5B H 0.6120 0.5222 0.7430 0.047 Uiso 1 1 calc R . .
H5C H 0.5308 0.6690 0.7535 0.047 Uiso 1 1 calc R . .
C6 C 0.49701(17) 0.45068(18) 0.62352(10) 0.0291(4) Uani 1 1 d . . .
H6A H 0.5639 0.4902 0.5801 0.044 Uiso 1 1 calc R . .
H6B H 0.4192 0.4282 0.6026 0.044 Uiso 1 1 calc R . .
H6C H 0.5408 0.3688 0.6469 0.044 Uiso 1 1 calc R . .
C7 C 0.41106(15) 0.34332(15) 0.81812(9) 0.0192(3) Uani 1 1 d . . .
C8 C 0.48705(15) 0.35649(16) 0.87585(9) 0.0220(3) Uani 1 1 d . . .
H8A H 0.4965 0.4439 0.8899 0.026 Uiso 1 1 calc R . .
C9 C 0.54924(16) 0.24508(17) 0.91326(10) 0.0241(3) Uani 1 1 d . . .
C10 C 0.63646(18) 0.26040(19) 0.97304(11) 0.0316(4) Uani 1 1 d . . .
H10A H 0.5988 0.3395 1.0032 0.047 Uiso 1 1 calc R . .
H10B H 0.7309 0.2717 0.9449 0.047 Uiso 1 1 calc R . .
H10C H 0.6362 0.1799 1.0098 0.047 Uiso 1 1 calc R . .
C11 C 0.53037(17) 0.11855(17) 0.89234(10) 0.0255(3) Uani 1 1 d . . .
H11A H 0.5692 0.0407 0.9184 0.031 Uiso 1 1 calc R . .
C12 C 0.45643(16) 0.10274(16) 0.83452(10) 0.0236(3) Uani 1 1 d . . .
H12A H 0.4459 0.0148 0.8218 0.028 Uiso 1 1 calc R . .
C13 C 0.39694(15) 0.21531(15) 0.79457(9) 0.0188(3) Uani 1 1 d . . .
C14 C 0.33774(15) 0.10596(15) 0.68778(9) 0.0187(3) Uani 1 1 d . . .
C15 C 0.45895(16) 0.01746(16) 0.67022(10) 0.0227(3) Uani 1 1 d . . .
H15A H 0.5330 0.0253 0.6955 0.027 Uiso 1 1 calc R . .
C16 C 0.47148(17) -0.08083(16) 0.61653(10) 0.0249(3) Uani 1 1 d . . .
H16A H 0.5556 -0.1368 0.6046 0.030 Uiso 1 1 calc R . .
C17 C 0.36538(17) -0.10039(16) 0.57949(10) 0.0243(3) Uani 1 1 d . . .
C18 C 0.3809(2) -0.20645(18) 0.51997(11) 0.0315(4) Uani 1 1 d . . .
H18A H 0.3041 -0.2621 0.5351 0.047 Uiso 1 1 calc R . .
H18B H 0.4676 -0.2633 0.5195 0.047 Uiso 1 1 calc R . .
H18C H 0.3812 -0.1626 0.4667 0.047 Uiso 1 1 calc R . .
C19 C 0.24606(17) -0.01274(16) 0.59574(10) 0.0234(3) Uani 1 1 d . . .
H19A H 0.1711 -0.0245 0.5720 0.028 Uiso 1 1 calc R . .
C20 C 0.23319(15) 0.09207(15) 0.64595(9) 0.0198(3) Uani 1 1 d . . .
C21 C -0.05974(16) 0.15562(17) 0.71001(10) 0.0264(3) Uani 1 1 d . . .
H21A H -0.0680 0.0735 0.6830 0.032 Uiso 1 1 calc R . .
C22 C -0.18884(18) 0.2531(2) 0.70847(13) 0.0377(4) Uani 1 1 d . . .
H22A H -0.2693 0.2122 0.7397 0.057 Uiso 1 1 calc R . .
H22B H -0.2001 0.2728 0.6533 0.057 Uiso 1 1 calc R . .
H22C H -0.1798 0.3369 0.7314 0.057 Uiso 1 1 calc R . .
C23 C -0.0443(2) 0.1124(2) 0.79526(12) 0.0381(4) Uani 1 1 d . . .
H23A H -0.1248 0.0681 0.8234 0.057 Uiso 1 1 calc R . .
H23B H -0.0370 0.1918 0.8229 0.057 Uiso 1 1 calc R . .
H23C H 0.0387 0.0497 0.7942 0.057 Uiso 1 1 calc R . .
C24 C 0.06831(16) 0.28638(16) 0.55616(9) 0.0230(3) Uani 1 1 d . . .
H24A H -0.0059 0.3629 0.5636 0.028 Uiso 1 1 calc R . .
C25 C 0.0184(2) 0.1848(2) 0.50986(12) 0.0381(4) Uani 1 1 d . . .
H25A H -0.0186 0.2324 0.4655 0.057 Uiso 1 1 calc R . .
H25B H -0.0537 0.1376 0.5455 0.057 Uiso 1 1 calc R . .
H25C H 0.0955 0.1194 0.4889 0.057 Uiso 1 1 calc R . .
C26 C 0.19570(18) 0.3458(2) 0.50712(11) 0.0338(4) Uani 1 1 d . . .
H26A H 0.1781 0.3809 0.4549 0.051 Uiso 1 1 calc R . .
H26B H 0.2734 0.2757 0.5001 0.051 Uiso 1 1 calc R . .
H26C H 0.2176 0.4191 0.5349 0.051 Uiso 1 1 calc R . .
C27 C -0.09030(16) 0.62587(17) 0.76551(11) 0.0260(3) Uani 1 1 d . . .
C28 C -0.15265(18) 0.55752(18) 0.83533(11) 0.0304(4) Uani 1 1 d . . .
H28A H -0.1197 0.4667 0.8470 0.036 Uiso 1 1 calc R . .
C29 C -0.26212(19) 0.6194(2) 0.88834(12) 0.0367(4) Uani 1 1 d . . .
H29A H -0.3032 0.5709 0.9356 0.044 Uiso 1 1 calc R . .
C30 C -0.31119(19) 0.7516(2) 0.87218(13) 0.0401(5) Uani 1 1 d . . .
H30A H -0.3854 0.7942 0.9086 0.048 Uiso 1 1 calc R . .
C31 C -0.25218(19) 0.82141(19) 0.80316(13) 0.0385(4) Uani 1 1 d . . .
H31A H -0.2864 0.9118 0.7916 0.046 Uiso 1 1 calc R . .
C32 C -0.14274(18) 0.75935(18) 0.75059(12) 0.0316(4) Uani 1 1 d . . .
H32A H -0.1024 0.8085 0.7034 0.038 Uiso 1 1 calc R . .
C1S C 0.1637(6) 0.1279(7) 0.9707(4) 0.0708(12) Uani 0.50 1 d PDU A -1
H1SA H 0.1622 0.2262 0.9663 0.106 Uiso 0.50 1 calc PR A -1
H1SB H 0.1866 0.0940 0.9173 0.106 Uiso 0.50 1 calc PR A -1
H1SC H 0.2330 0.0889 1.0011 0.106 Uiso 0.50 1 calc PR A -1
C2S C 0.0356(8) 0.0921(6) 1.0096(5) 0.0821(14) Uani 0.50 1 d PDU A -1
H2SA H -0.0366 0.1455 0.9855 0.099 Uiso 0.50 1 calc PR A -1
H2SB H 0.0193 0.1118 1.0664 0.099 Uiso 0.50 1 calc PR A -1
O3S O 0.0285(5) -0.0442(3) 1.0039(3) 0.0775(13) Uani 0.50 1 d PDU A -1
C4S C -0.1121(7) -0.0612(6) 1.0221(5) 0.0821(14) Uani 0.50 1 d PDU A -1
H4SA H -0.1570 -0.0198 0.9786 0.099 Uiso 0.50 1 calc PR A -1
H4SB H -0.1574 -0.0185 1.0720 0.099 Uiso 0.50 1 calc PR A -1
C5S C -0.1220(6) -0.2028(6) 1.0313(5) 0.0708(12) Uani 0.50 1 d PDU A -1
H5SA H -0.2162 -0.2199 1.0570 0.106 Uiso 0.50 1 calc PR A -1
H5SB H -0.0585 -0.2456 1.0644 0.106 Uiso 0.50 1 calc PR A -1
H5SC H -0.0982 -0.2402 0.9788 0.106 Uiso 0.50 1 calc PR A -1

loop_
_atom_site_aniso_label
_atom_site_aniso_U_11
_atom_site_aniso_U_22
_atom_site_aniso_U_33
_atom_site_aniso_U_23
_atom_site_aniso_U_13
_atom_site_aniso_U_12
Ni1 0.01643(10) 0.01538(10) 0.01981(11) -0.00339(7) -0.00666(7) 0.00114(7)
P1 0.01799(18) 0.01608(18) 0.01915(19) -0.00295(14) -0.00608(14) -0.00019(14)
P2 0.01656(17) 0.01791(18) 0.02067(19) -0.00363(14) -0.00629(14) -0.00013(13)
Si1 0.0273(2) 0.0197(2) 0.0267(2) -0.00401(17) -0.01159(18) 0.00496(17)
N1 0.0193(6) 0.0161(6) 0.0217(6) -0.0037(5) -0.0081(5) 0.0026(5)
C1 0.0233(7) 0.0222(8) 0.0271(8) -0.0103(6) -0.0086(6) 0.0015(6)
C2 0.0365(9) 0.0228(8) 0.0406(10) -0.0110(7) -0.0134(8) 0.0038(7)
C3 0.0292(8) 0.0420(10) 0.0244(9) -0.0098(7) -0.0050(7) 0.0027(7)
C4 0.0230(7) 0.0220(7) 0.0230(8) 0.0014(6) -0.0054(6) -0.0031(6)
C5 0.0276(8) 0.0342(9) 0.0340(10) -0.0005(7) -0.0070(7) -0.0104(7)
C6 0.0264(8) 0.0343(9) 0.0249(8) -0.0050(7) -0.0002(6) -0.0031(7)
C7 0.0189(7) 0.0194(7) 0.0196(7) -0.0008(6) -0.0057(6) -0.0004(5)
C8 0.0220(7) 0.0232(8) 0.0223(8) -0.0042(6) -0.0072(6) -0.0016(6)
C9 0.0220(7) 0.0311(8) 0.0205(8) -0.0030(6) -0.0083(6) 0.0007(6)
C10 0.0315(9) 0.0381(10) 0.0292(9) -0.0025(7) -0.0170(7) 0.0004(7)
C11 0.0257(8) 0.0256(8) 0.0252(8) 0.0016(6) -0.0098(6) 0.0038(6)
C12 0.0269(8) 0.0190(7) 0.0259(8) -0.0019(6) -0.0092(6) 0.0015(6)
C13 0.0178(7) 0.0202(7) 0.0185(7) -0.0017(6) -0.0049(5) 0.0004(5)
C14 0.0202(7) 0.0165(7) 0.0190(7) -0.0006(6) -0.0036(6) -0.0010(5)
C15 0.0212(7) 0.0218(7) 0.0247(8) -0.0024(6) -0.0061(6) 0.0020(6)
C16 0.0258(8) 0.0199(7) 0.0259(8) -0.0031(6) -0.0013(6) 0.0050(6)
C17 0.0331(8) 0.0176(7) 0.0205(8) -0.0031(6) -0.0027(6) 0.0006(6)
C18 0.0428(10) 0.0245(8) 0.0268(9) -0.0093(7) -0.0067(7) 0.0039(7)
C19 0.0274(8) 0.0206(7) 0.0237(8) -0.0035(6) -0.0089(6) -0.0003(6)
C20 0.0203(7) 0.0177(7) 0.0217(7) -0.0028(6) -0.0053(6) 0.0005(5)
C21 0.0217(7) 0.0257(8) 0.0324(9) -0.0039(7) -0.0040(6) -0.0056(6)
C22 0.0197(8) 0.0433(11) 0.0484(12) -0.0043(9) -0.0032(8) -0.0017(7)
C23 0.0367(10) 0.0431(11) 0.0327(10) 0.0045(8) -0.0013(8) -0.0127(8)
C24 0.0242(7) 0.0242(8) 0.0228(8) -0.0033(6) -0.0107(6) 0.0008(6)
C25 0.0547(12) 0.0328(10) 0.0352(10) -0.0056(8) -0.0271(9) -0.0029(8)
C26 0.0290(9) 0.0465(11) 0.0250(9) 0.0026(8) -0.0058(7) -0.0030(8)
C27 0.0218(7) 0.0236(8) 0.0359(9) -0.0062(7) -0.0128(7) 0.0001(6)
C28 0.0304(9) 0.0263(8) 0.0374(10) -0.0052(7) -0.0135(7) -0.0011(7)
C29 0.0334(9) 0.0416(11) 0.0367(10) -0.0076(8) -0.0059(8) -0.0087(8)
C30 0.0285(9) 0.0405(11) 0.0511(12) -0.0195(9) -0.0027(8) -0.0002(8)
C31 0.0291(9) 0.0259(9) 0.0595(13) -0.0118(9) -0.0076(9) 0.0051(7)
C32 0.0268(8) 0.0237(8) 0.0443(11) -0.0046(7) -0.0082(7) 0.0012(6)
C1S 0.060(3) 0.065(3) 0.079(3) 0.010(3) -0.004(2) 0.001(2)
C2S 0.093(4) 0.047(3) 0.088(3) -0.004(2) 0.021(3) -0.003(2)
O3S 0.116(4) 0.038(2) 0.073(2) -0.006(2) 0.004(2) -0.027(2)
C4S 0.093(4) 0.047(3) 0.088(3) -0.004(2) 0.021(3) -0.003(2)
C5S 0.060(3) 0.065(3) 0.079(3) 0.010(3) -0.004(2) 0.001(2)

loop_
_atom_type_symbol
_atom_type_description
_atom_type_scat_dispersion_real
_atom_type_scat_dispersion_imag
_atom_type_scat_source
C C 0.0033 0.0016 'International Tables Vol C Tables 4.2.6.8 and 6.1.1.4'
H H 0.0000 0.0000 'International Tables Vol C Tables 4.2.6.8 and 6.1.1.4'
N N 0.0061 0.0033 'International Tables Vol C Tables 4.2.6.8 and 6.1.1.4'
O O 0.0106 0.0060 'International Tables Vol C Tables 4.2.6.8 and 6.1.1.4'
Si Si 0.0817 0.0704 'International Tables Vol C Tables 4.2.6.8 and 6.1.1.4'
P P 0.1023 0.0942 'International Tables Vol C Tables 4.2.6.8 and 6.1.1.4'
Ni Ni 0.3393 1.1124 'International Tables Vol C Tables 4.2.6.8 and 6.1.1.4'

loop_
_geom_angle_atom_site_label_1
_geom_angle_atom_site_label_2
_geom_angle_atom_site_label_3
_geom_angle
N1 Ni1 P1 85.13(4)
N1 Ni1 P2 86.24(4)
P1 Ni1 P2 168.127(17)
N1 Ni1 Si1 174.24(4)
P1 Ni1 Si1 92.914(17)
P2 Ni1 Si1 94.882(17)
C7 P1 C1 103.97(7)
C7 P1 C4 105.87(7)
C1 P1 C4 105.02(7)
C7 P1 Ni1 99.83(5)
C1 P1 Ni1 129.95(5)
C4 P1 Ni1 109.80(5)
C20 P2 C21 106.12(7)
C20 P2 C24 107.33(7)
C21 P2 C24 106.10(8)
C20 P2 Ni1 99.51(5)
C21 P2 Ni1 118.37(6)
C24 P2 Ni1 118.08(5)
C27 Si1 Ni1 121.05(6)
C27 Si1 H1SI 103.3(9)
Ni1 Si1 H1SI 113.2(9)
C27 Si1 H2SI 101.4(10)
Ni1 Si1 H2SI 115.4(9)
H1SI Si1 H2SI 99.7(13)
C14 N1 C13 121.21(12)
C14 N1 Ni1 118.50(10)
C13 N1 Ni1 119.80(10)
C3 C1 C2 111.57(14)
C3 C1 P1 110.23(11)
C2 C1 P1 114.20(12)
C3 C1 H1A 106.8
C2 C1 H1A 106.8
P1 C1 H1A 106.8
C1 C2 H2A 109.5
C1 C2 H2B 109.5
H2A C2 H2B 109.5
C1 C2 H2C 109.5
H2A C2 H2C 109.5
H2B C2 H2C 109.5
C1 C3 H3A 109.5
C1 C3 H3B 109.5
H3A C3 H3B 109.5
C1 C3 H3C 109.5
H3A C3 H3C 109.5
H3B C3 H3C 109.5
C5 C4 C6 110.96(14)
C5 C4 P1 113.26(12)
C6 C4 P1 109.89(11)
C5 C4 H4A 107.5
C6 C4 H4A 107.5
P1 C4 H4A 107.5
C4 C5 H5A 109.5
C4 C5 H5B 109.5
H5A C5 H5B 109.5
C4 C5 H5C 109.5
H5A C5 H5C 109.5
H5B C5 H5C 109.5
C4 C6 H6A 109.5
C4 C6 H6B 109.5
H6A C6 H6B 109.5
C4 C6 H6C 109.5
H6A C6 H6C 109.5
H6B C6 H6C 109.5
C8 C7 C13 120.79(14)
C8 C7 P1 126.15(12)
C13 C7 P1 113.02(11)
C9 C8 C7 121.74(14)
C9 C8 H8A 119.1
C7 C8 H8A 119.1
C8 C9 C11 117.38(14)
C8 C9 C10 121.40(15)
C11 C9 C10 121.22(15)
C9 C10 H10A 109.5
C9 C10 H10B 109.5
H10A C10 H10B 109.5
C9 C10 H10C 109.5
H10A C10 H10C 109.5
H10B C10 H10C 109.5
C12 C11 C9 121.99(15)
C12 C11 H11A 119.0
C9 C11 H11A 119.0
C11 C12 C13 120.88(15)
C11 C12 H12A 119.6
C13 C12 H12A 119.6
N1 C13 C12 125.63(14)
N1 C13 C7 117.02(13)
C12 C13 C7 117.13(14)
N1 C14 C15 125.74(14)
N1 C14 C20 117.38(13)
C15 C14 C20 116.72(14)
C16 C15 C14 120.92(15)
C16 C15 H15A 119.5
C14 C15 H15A 119.5
C15 C16 C17 122.36(15)
C15 C16 H16A 118.8
C17 C16 H16A 118.8
C16 C17 C19 117.10(14)
C16 C17 C18 121.93(15)
C19 C17 C18 120.86(15)
C17 C18 H18A 109.5
C17 C18 H18B 109.5
H18A C18 H18B 109.5
C17 C18 H18C 109.5
H18A C18 H18C 109.5
H18B C18 H18C 109.5
C17 C19 C20 121.89(15)
C17 C19 H19A 119.1
C20 C19 H19A 119.1
C19 C20 C14 120.72(14)
C19 C20 P2 125.49(12)
C14 C20 P2 113.51(11)
C23 C21 C22 111.44(16)
C23 C21 P2 108.45(12)
C22 C21 P2 111.95(12)
C23 C21 H21A 108.3
C22 C21 H21A 108.3
P2 C21 H21A 108.3
C21 C22 H22A 109.5
C21 C22 H22B 109.5
H22A C22 H22B 109.5
C21 C22 H22C 109.5
H22A C22 H22C 109.5
H22B C22 H22C 109.5
C21 C23 H23A 109.5
C21 C23 H23B 109.5
H23A C23 H23B 109.5
C21 C23 H23C 109.5
H23A C23 H23C 109.5
H23B C23 H23C 109.5
C26 C24 C25 111.33(15)
C26 C24 P2 109.62(11)
C25 C24 P2 117.23(12)
C26 C24 H24A 106.0
C25 C24 H24A 106.0
P2 C24 H24A 106.0
C24 C25 H25A 109.5
C24 C25 H25B 109.5
H25A C25 H25B 109.5
C24 C25 H25C 109.5
H25A C25 H25C 109.5
H25B C25 H25C 109.5
C24 C26 H26A 109.5
C24 C26 H26B 109.5
H26A C26 H26B 109.5
C24 C26 H26C 109.5
H26A C26 H26C 109.5
H26B C26 H26C 109.5
C28 C27 C32 117.33(16)
C28 C27 Si1 124.27(13)
C32 C27 Si1 118.36(14)
C29 C28 C27 121.33(17)
C29 C28 H28A 119.3
C27 C28 H28A 119.3
C30 C29 C28 120.02(19)
C30 C29 H29A 120.0
C28 C29 H29A 120.0
C31 C30 C29 119.90(18)
C31 C30 H30A 120.0
C29 C30 H30A 120.0
C30 C31 C32 119.85(18)
C30 C31 H31A 120.1
C32 C31 H31A 120.1
C31 C32 C27 121.57(19)
C31 C32 H32A 119.2
C27 C32 H32A 119.2
C1S C2S O3S 110.1(6)
C1S C2S H2SA 109.6
O3S C2S H2SA 109.6
C1S C2S H2SB 109.6
O3S C2S H2SB 109.6
H2SA C2S H2SB 108.2
C2S O3S C4S 105.3(5)
O3S C4S C5S 106.6(5)
O3S C4S H4SA 110.4
C5S C4S H4SA 110.4
O3S C4S H4SB 110.4
C5S C4S H4SB 110.4
H4SA C4S H4SB 108.6

loop_
_geom_bond_atom_site_label_1
_geom_bond_atom_site_label_2
_geom_bond_distance
Ni1 N1 1.9362(12)
Ni1 P1 2.1765(4)
Ni1 P2 2.1776(4)
Ni1 Si1 2.2346(5)
P1 C7 1.8159(15)
P1 C1 1.8461(16)
P1 C4 1.8478(16)
P2 C20 1.8123(15)
P2 C21 1.8414(16)
P2 C24 1.8500(16)
Si1 C27 1.8938(18)
Si1 H1SI 1.44(2)
Si1 H2SI 1.40(2)
N1 C14 1.3929(19)
N1 C13 1.3951(18)
C1 C3 1.524(2)
C1 C2 1.533(2)
C1 H1A 1.0000
C2 H2A 0.9800
C2 H2B 0.9800
C2 H2C 0.9800
C3 H3A 0.9800
C3 H3B 0.9800
C3 H3C 0.9800
C4 C5 1.525(2)
C4 C6 1.527(2)
C4 H4A 1.0000
C5 H5A 0.9800
C5 H5B 0.9800
C5 H5C 0.9800
C6 H6A 0.9800
C6 H6B 0.9800
C6 H6C 0.9800
C7 C8 1.397(2)
C7 C13 1.411(2)
C8 C9 1.389(2)
C8 H8A 0.9500
C9 C11 1.393(2)
C9 C10 1.511(2)
C10 H10A 0.9800
C10 H10B 0.9800
C10 H10C 0.9800
C11 C12 1.390(2)
C11 H11A 0.9500
C12 C13 1.407(2)
C12 H12A 0.9500
C14 C15 1.411(2)
C14 C20 1.416(2)
C15 C16 1.387(2)
C15 H15A 0.9500
C16 C17 1.390(2)
C16 H16A 0.9500
C17 C19 1.390(2)
C17 C18 1.513(2)
C18 H18A 0.9800
C18 H18B 0.9800
C18 H18C 0.9800
C19 C20 1.396(2)
C19 H19A 0.9500
C21 C23 1.527(3)
C21 C22 1.530(2)
C21 H21A 1.0000
C22 H22A 0.9800
C22 H22B 0.9800
C22 H22C 0.9800
C23 H23A 0.9800
C23 H23B 0.9800
C23 H23C 0.9800
C24 C26 1.524(2)
C24 C25 1.534(2)
C24 H24A 1.0000
C25 H25A 0.9800
C25 H25B 0.9800
C25 H25C 0.9800
C26 H26A 0.9800
C26 H26B 0.9800
C26 H26C 0.9800
C27 C28 1.392(3)
C27 C32 1.401(2)
C28 C29 1.390(3)
C28 H28A 0.9500
C29 C30 1.384(3)
C29 H29A 0.9500
C30 C31 1.378(3)
C30 H30A 0.9500
C31 C32 1.387(3)
C31 H31A 0.9500
C32 H32A 0.9500
C1S C2S 1.386(7)
C1S H1SA 0.9800
C1S H1SB 0.9800
C1S H1SC 0.9800
C2S O3S 1.390(6)
C2S H2SA 0.9900
C2S H2SB 0.9900
O3S C4S 1.403(7)
C4S C5S 1.427(7)
C4S H4SA 0.9900
C4S H4SB 0.9900
C5S H5SA 0.9800
C5S H5SB 0.9800
C5S H5SC 0.9800

loop_
_geom_torsion_atom_site_label_1
_geom_torsion_atom_site_label_2
_geom_torsion_atom_site_label_3
_geom_torsion_atom_site_label_4
_geom_torsion
N1 Ni1 P1 C7 -17.31(6)
P2 Ni1 P1 C7 -60.86(10)
Si1 Ni1 P1 C7 168.12(5)
N1 Ni1 P1 C1 -135.00(8)
P2 Ni1 P1 C1 -178.55(10)
Si1 Ni1 P1 C1 50.43(7)
N1 Ni1 P1 C4 93.62(7)
P2 Ni1 P1 C4 50.08(10)
Si1 Ni1 P1 C4 -80.94(6)
N1 Ni1 P2 C20 -14.30(7)
P1 Ni1 P2 C20 29.17(10)
Si1 Ni1 P2 C20 160.04(5)
N1 Ni1 P2 C21 99.93(7)
P1 Ni1 P2 C21 143.40(10)
Si1 Ni1 P2 C21 -85.74(6)
N1 Ni1 P2 C24 -129.87(7)
P1 Ni1 P2 C24 -86.41(10)
Si1 Ni1 P2 C24 44.46(6)
P1 Ni1 Si1 C27 -82.49(6)
P2 Ni1 Si1 C27 106.47(6)
P1 Ni1 N1 C14 -149.68(11)
P2 Ni1 N1 C14 22.15(11)
P1 Ni1 N1 C13 22.37(11)
P2 Ni1 N1 C13 -165.80(11)
C7 P1 C1 C3 -68.28(12)
C4 P1 C1 C3 -179.29(11)
Ni1 P1 C1 C3 47.68(14)
C7 P1 C1 C2 165.19(12)
C4 P1 C1 C2 54.18(13)
Ni1 P1 C1 C2 -78.84(14)
C7 P1 C4 C5 -56.37(14)
C1 P1 C4 C5 53.27(14)
Ni1 P1 C4 C5 -163.28(11)
C7 P1 C4 C6 68.34(12)
C1 P1 C4 C6 177.99(11)
Ni1 P1 C4 C6 -38.57(12)
C1 P1 C7 C8 -28.28(16)
C4 P1 C7 C8 82.11(15)
Ni1 P1 C7 C8 -163.89(13)
C1 P1 C7 C13 149.50(11)
C4 P1 C7 C13 -100.11(12)
Ni1 P1 C7 C13 13.88(12)
C13 C7 C8 C9 -1.2(2)
P1 C7 C8 C9 176.40(12)
C7 C8 C9 C11 -1.5(2)
C7 C8 C9 C10 177.29(15)
C8 C9 C11 C12 2.1(2)
C10 C9 C11 C12 -176.62(16)
C9 C11 C12 C13 -0.1(3)
C14 N1 C13 C12 -31.9(2)
Ni1 N1 C13 C12 156.23(13)
C14 N1 C13 C7 153.49(14)
Ni1 N1 C13 C7 -18.34(18)
C11 C12 C13 N1 -177.07(15)
C11 C12 C13 C7 -2.5(2)
C8 C7 C13 N1 178.20(14)
P1 C7 C13 N1 0.28(18)
C8 C7 C13 C12 3.2(2)
P1 C7 C13 C12 -174.75(12)
C13 N1 C14 C15 -19.1(2)
Ni1 N1 C14 C15 152.80(13)
C13 N1 C14 C20 165.60(14)
Ni1 N1 C14 C20 -22.47(18)
N1 C14 C15 C16 -177.47(15)
C20 C14 C15 C16 -2.2(2)
C14 C15 C16 C17 -2.1(3)
C15 C16 C17 C19 2.7(2)
C15 C16 C17 C18 178.98(16)
C16 C17 C19 C20 1.0(2)
C18 C17 C19 C20 -175.25(15)
C17 C19 C20 C14 -5.4(2)
C17 C19 C20 P2 168.03(13)
N1 C14 C20 C19 -178.47(14)
C15 C14 C20 C19 5.8(2)
N1 C14 C20 P2 7.34(18)
C15 C14 C20 P2 -168.36(12)
C21 P2 C20 C19 70.53(16)
C24 P2 C20 C19 -42.59(16)
Ni1 P2 C20 C19 -166.11(13)
C21 P2 C20 C14 -115.60(12)
C24 P2 C20 C14 131.28(12)
Ni1 P2 C20 C14 7.76(12)
C20 P2 C21 C23 68.56(14)
C24 P2 C21 C23 -177.48(12)
Ni1 P2 C21 C23 -42.02(14)
C20 P2 C21 C22 -168.08(13)
C24 P2 C21 C22 -54.12(14)
Ni1 P2 C21 C22 81.34(13)
C20 P2 C24 C26 -65.31(13)
C21 P2 C24 C26 -178.43(12)
Ni1 P2 C24 C26 45.96(13)
C20 P2 C24 C25 62.84(15)
C21 P2 C24 C25 -50.29(15)
Ni1 P2 C24 C25 174.11(12)
Ni1 Si1 C27 C28 -20.98(16)
Ni1 Si1 C27 C32 161.49(11)
C32 C27 C28 C29 -0.3(2)
Si1 C27 C28 C29 -177.86(13)
C27 C28 C29 C30 0.0(3)
C28 C29 C30 C31 0.6(3)
C29 C30 C31 C32 -0.8(3)
C30 C31 C32 C27 0.4(3)
C28 C27 C32 C31 0.1(3)
Si1 C27 C32 C31 177.82(14)
C1S C2S O3S C4S -162.3(7)
C2S O3S C4S C5S -169.4(6)
